data_7111116
loop_
_publ_author_name
'Batten, Stuart R.'
'Jensen, Paul'
'Moubaraki, Boujemaa'
'Murray, Keith S.'

_publ_contact_author
;
    Prof. K.S. Murray
    Department of Chemistry
    PO Box 23
    Monash University 3800
    AUSTRALIA
;
_publ_section_title
;
 Anionic metal dicyanamide networks with paramagnetic counter-cations
;
_journal_issue 23
_journal_name_full 'Chemical Communications'
_journal_page_first 2331
_journal_paper_doi 10.1039/b007080g
_journal_year 2000
_chemical_formula_moiety Fe(bipy)3[Mn(dca)3]2
_chemical_formula_sum 'C42 H24 Fe Mn2 N24'
_chemical_formula_weight 1030.58
_chemical_name_common Fe(bipy)3[Mn(dca)3]2
_chemical_name_systematic
; 
 Iron(II) tris(2,2'-bipyridine) Bis(manganese(II)
 tris(dicyanamide))
;
_space_group_IT_number 43
_symmetry_cell_setting orthorhombic
_symmetry_space_group_name_Hall 'F 2 -2d'
_symmetry_space_group_name_H-M 'F d d 2'
_atom_sites_solution_hydrogens geom
_atom_sites_solution_primary direct
_atom_sites_solution_secondary difmap
_audit_creation_method SHELXL-97
_cell_angle_alpha 90.00
_cell_angle_beta 90.00
_cell_angle_gamma 90.00
_cell_formula_units_Z 8
_cell_length_a 28.7821(7)
_cell_length_b 12.5280(3)
_cell_length_c 23.7374(4)
_cell_measurement_temperature 123(2)
_cell_volume 8559.3(3)
_computing_structure_refinement 'SHELXL-97 (Sheldrick, 1997)'
_computing_structure_solution 'SHELXS-97 (Sheldrick, 1990)'
_diffrn_ambient_temperature 123(2)
_diffrn_measured_fraction_theta_full 0.998
_diffrn_measured_fraction_theta_max 0.996
_diffrn_measurement_device_type 'Nonius KappaCCD'
_diffrn_measurement_method phi-scans
_diffrn_radiation_monochromator graphite
_diffrn_radiation_source 'fine-focus sealed tube'
_diffrn_radiation_type MoK\a
_diffrn_radiation_wavelength 0.71073
_diffrn_reflns_av_R_equivalents 0.0635
_diffrn_reflns_av_sigmaI/netI 0.0599
_diffrn_reflns_limit_h_max 38
_diffrn_reflns_limit_h_min -38
_diffrn_reflns_limit_k_max 16
_diffrn_reflns_limit_k_min -16
_diffrn_reflns_limit_l_max 31
_diffrn_reflns_limit_l_min -31
_diffrn_reflns_number 28565
_diffrn_reflns_theta_full 27.50
_diffrn_reflns_theta_max 28.31
_diffrn_reflns_theta_min 3.13
_exptl_absorpt_coefficient_mu 0.981
_exptl_absorpt_correction_type none
_exptl_crystal_colour 'dark red '
_exptl_crystal_density_diffrn 1.600
_exptl_crystal_density_method 'not measured'
_exptl_crystal_description prismatic
_exptl_crystal_F_000 4160
_exptl_crystal_size_max 0.17
_exptl_crystal_size_mid 0.16
_exptl_crystal_size_min 0.07
_refine_diff_density_max 0.366
_refine_diff_density_min -0.512
_refine_diff_density_rms 0.068
_refine_ls_abs_structure_details 'Flack H D (1983), Acta Cryst. A39, 876-881'
_refine_ls_abs_structure_Flack 0.013(16)
_refine_ls_extinction_method none
_refine_ls_goodness_of_fit_ref 1.012
_refine_ls_hydrogen_treatment mixed
_refine_ls_matrix_type full
_refine_ls_number_parameters 313
_refine_ls_number_reflns 5287
_refine_ls_number_restraints 1
_refine_ls_restrained_S_all 1.012
_refine_ls_R_factor_all 0.0622
_refine_ls_R_factor_gt 0.0424
_refine_ls_shift/su_max 0.000
_refine_ls_shift/su_mean 0.000
_refine_ls_structure_factor_coef Fsqd
_refine_ls_weighting_details 'calc w=1/[\s^2^(Fo^2^)+(0.0256P)^2^+10.9750P] where P=(Fo^2^+2Fc^2^)/3'
_refine_ls_weighting_scheme calc
_refine_ls_wR_factor_gt 0.0654
_refine_ls_wR_factor_ref 0.0699
_reflns_number_gt 4323
_reflns_number_total 5287
_reflns_threshold_expression >2sigma(I)
_cod_data_source_file b007080gsup1.cif
_cod_data_source_block FebipyMndca
_cod_depositor_comments
;
The following automatic conversions were performed:

'_symmetry_cell_setting' value 'Orthorhombic' changed to
'orthorhombic' according to
/home/saulius/struct/CIF-dictionaries/cif_core.dic dictionary named
'cif_core.dic' version 2.4.2 from 2011-04-26.

Automatic conversion script
Id: cif_fix_values 1891 2012-01-12 08:04:46Z andrius 
;
_cod_original_sg_symbol_H-M Fdd2
_cod_database_code 7111116

loop_
_symmetry_equiv_pos_as_xyz
'x, y, z'
'-x, -y, z'
'x+1/4, -y+1/4, z+1/4'
'-x+1/4, y+1/4, z+1/4'
'x, y+1/2, z+1/2'
'-x, -y+1/2, z+1/2'
'x+1/4, -y+3/4, z+3/4'
'-x+1/4, y+3/4, z+3/4'
'x+1/2, y, z+1/2'
'-x+1/2, -y, z+1/2'
'x+3/4, -y+1/4, z+3/4'
'-x+3/4, y+1/4, z+3/4'
'x+1/2, y+1/2, z'
'-x+1/2, -y+1/2, z'
'x+3/4, -y+3/4, z+1/4'
'-x+3/4, y+3/4, z+1/4'

loop_
_atom_site_label
_atom_site_type_symbol
_atom_site_fract_x
_atom_site_fract_y
_atom_site_fract_z
_atom_site_U_iso_or_equiv
_atom_site_adp_type
_atom_site_occupancy
_atom_site_symmetry_multiplicity
_atom_site_calc_flag
_atom_site_refinement_flags
Fe1 Fe 0.2500 0.2500 0.99960(2) 0.01246(11) Uani 1 2 d S
Mn1 Mn 0.2500 -0.2500 0.83350(2) 0.02034(14) Uani 1 2 d S
Mn2 Mn 0.2500 -0.2500 1.150887(19) 0.01825(15) Uani 1 2 d S
N1 N 0.20407(9) -0.3178(2) 0.90032(10) 0.0311(6) Uani 1 1 d .
N2 N 0.17897(8) -0.38795(19) 0.99182(10) 0.0293(5) Uani 1 1 d .
N3 N 0.20821(8) -0.32412(19) 1.08327(10) 0.0266(6) Uani 1 1 d .
N4 N 0.20640(8) -0.1024(2) 0.83372(11) 0.0318(6) Uani 1 1 d .
N5 N 0.16941(9) 0.0401(3) 0.77932(13) 0.0543(9) Uani 1 1 d .
N6 N 0.20765(8) 0.1658(2) 0.71627(9) 0.0256(6) Uani 1 1 d .
N7 N 0.29165(9) -0.1694(2) 0.76783(10) 0.0304(6) Uani 1 1 d .
N8 N 0.33298(8) -0.0346(2) 0.71219(10) 0.0330(6) Uani 1 1 d .
N9 N 0.29801(9) 0.1142(2) 0.66034(11) 0.0363(7) Uani 1 1 d .
N10 N 0.21071(7) 0.12224(16) 1.00497(9) 0.0154(5) Uani 1 1 d .
N11 N 0.29157(7) 0.20082(17) 1.06024(8) 0.0142(5) Uani 1 1 d .
N12 N 0.28740(7) 0.19399(17) 0.93699(9) 0.0160(5) Uani 1 1 d .
C1 C 0.19327(9) -0.3474(2) 0.94437(11) 0.0216(6) Uani 1 1 d .
C2 C 0.19588(9) -0.3506(2) 1.03908(11) 0.0195(6) Uani 1 1 d .
C3 C 0.19127(10) -0.0340(2) 0.80729(12) 0.0288(7) Uani 1 1 d .
C4 C 0.19176(9) 0.1051(2) 0.74673(13) 0.0264(6) Uani 1 1 d .
C5 C 0.30829(9) -0.1039(2) 0.74063(12) 0.0234(6) Uani 1 1 d .
C6 C 0.31241(10) 0.0432(2) 0.68554(11) 0.0252(6) Uani 1 1 d .
C7 C 0.18037(9) 0.1223(2) 1.04922(10) 0.0150(5) Uani 1 1 d .
C8 C 0.15366(9) 0.0340(2) 1.06244(10) 0.0198(6) Uani 1 1 d .
H8 H 0.1322 0.0364 1.0928 0.024 Uiso 1 1 calc R
C9 C 0.15869(9) -0.0580(2) 1.03063(11) 0.0216(6) Uani 1 1 d .
H9 H 0.1418 -0.1206 1.0402 0.026 Uiso 1 1 calc R
C10 C 0.18831(9) -0.0582(2) 0.98502(11) 0.0229(6) Uani 1 1 d .
H10 H 0.1915 -0.1200 0.9621 0.027 Uiso 1 1 calc R
C11 C 0.21341(9) 0.0336(2) 0.97322(10) 0.0188(5) Uani 1 1 d .
H11 H 0.2334 0.0338 0.9414 0.023 Uiso 1 1 calc R
C12 C 0.32037(8) 0.27689(18) 1.08145(10) 0.0150(5) Uani 1 1 d .
C13 C 0.34730(9) 0.2596(2) 1.12884(10) 0.0212(6) Uani 1 1 d .
H13 H 0.3667 0.3146 1.1432 0.025 Uiso 1 1 calc R
C14 C 0.34567(9) 0.1608(2) 1.15516(10) 0.0245(6) Uani 1 1 d .
H14 H 0.3637 0.1476 1.1880 0.029 Uiso 1 1 calc R
C15 C 0.31754(9) 0.0821(2) 1.13307(11) 0.0232(6) Uani 1 1 d .
H15 H 0.3164 0.0135 1.1500 0.028 Uiso 1 1 calc R
C16 C 0.29104(9) 0.1048(2) 1.08586(10) 0.0188(5) Uani 1 1 d .
H16 H 0.2717 0.0503 1.0709 0.023 Uiso 1 1 calc R
C17 C 0.27135(8) 0.2170(2) 0.88465(10) 0.0188(5) Uani 1 1 d .
C18 C 0.29292(9) 0.1785(2) 0.83666(11) 0.0240(6) Uani 1 1 d .
H18 H 0.2808 0.1949 0.8005 0.029 Uiso 1 1 calc R
C19 C 0.33191(10) 0.1166(2) 0.84168(11) 0.0266(6) Uani 1 1 d .
H19 H 0.3468 0.0893 0.8090 0.032 Uiso 1 1 calc R
C20 C 0.34934(9) 0.0941(2) 0.89453(11) 0.0235(6) Uani 1 1 d .
H20 H 0.3766 0.0520 0.8987 0.028 Uiso 1 1 calc R
C21 C 0.32637(9) 0.1341(2) 0.94145(11) 0.0193(6) Uani 1 1 d .
H21 H 0.3384 0.1190 0.9779 0.023 Uiso 1 1 calc R

loop_
_atom_site_aniso_label
_atom_site_aniso_U_11
_atom_site_aniso_U_22
_atom_site_aniso_U_33
_atom_site_aniso_U_23
_atom_site_aniso_U_13
_atom_site_aniso_U_12
Fe1 0.0130(2) 0.0135(2) 0.0109(3) 0.000 0.000 0.0001(2)
Mn1 0.0244(3) 0.0208(3) 0.0158(3) 0.000 0.000 -0.0010(3)
Mn2 0.0241(3) 0.0162(3) 0.0145(3) 0.000 0.000 0.0007(2)
N1 0.0445(15) 0.0270(15) 0.0219(13) -0.0011(10) 0.0034(12) -0.0079(12)
N2 0.0362(13) 0.0345(14) 0.0172(11) 0.0010(11) -0.0003(12) -0.0143(11)
N3 0.0345(14) 0.0253(14) 0.0199(12) 0.0002(10) -0.0006(11) -0.0083(11)
N4 0.0300(13) 0.0289(14) 0.0365(14) 0.0034(12) 0.0104(12) 0.0048(11)
N5 0.0257(14) 0.071(2) 0.066(2) 0.0455(18) 0.0136(15) 0.0078(15)
N6 0.0284(13) 0.0309(15) 0.0176(12) 0.0011(10) 0.0005(11) -0.0018(11)
N7 0.0277(13) 0.0350(15) 0.0285(13) 0.0065(11) 0.0030(11) 0.0024(11)
N8 0.0261(13) 0.0322(15) 0.0406(14) 0.0119(12) 0.0068(12) 0.0065(11)
N9 0.0434(16) 0.0306(16) 0.0350(15) 0.0090(11) 0.0137(12) 0.0170(12)
N10 0.0152(10) 0.0156(11) 0.0153(11) 0.0004(8) -0.0040(9) 0.0004(8)
N11 0.0140(10) 0.0162(11) 0.0123(10) -0.0021(8) 0.0015(8) 0.0004(9)
N12 0.0148(10) 0.0155(12) 0.0177(11) 0.0010(8) 0.0005(9) -0.0010(9)
C1 0.0222(14) 0.0189(15) 0.0237(15) -0.0045(11) 0.0012(12) -0.0030(11)
C2 0.0176(13) 0.0154(14) 0.0255(15) 0.0033(11) 0.0075(11) 0.0000(11)
C3 0.0211(14) 0.0341(18) 0.0313(15) 0.0038(13) 0.0122(13) -0.0026(13)
C4 0.0224(13) 0.0353(16) 0.0216(13) 0.0016(14) 0.0017(14) 0.0027(12)
C5 0.0208(13) 0.0279(15) 0.0215(13) 0.0008(13) 0.0021(13) 0.0089(12)
C6 0.0288(15) 0.0247(16) 0.0221(14) -0.0015(12) 0.0062(13) 0.0085(13)
C7 0.0123(12) 0.0167(14) 0.0160(12) 0.0005(9) -0.0028(10) 0.0001(10)
C8 0.0176(13) 0.0235(14) 0.0184(13) 0.0029(10) -0.0035(11) -0.0029(11)
C9 0.0204(13) 0.0170(15) 0.0274(14) 0.0026(11) -0.0083(12) -0.0042(11)
C10 0.0257(13) 0.0164(14) 0.0267(15) -0.0039(11) -0.0100(12) 0.0024(11)
C11 0.0173(13) 0.0221(14) 0.0172(12) -0.0031(10) -0.0057(10) 0.0022(11)
C12 0.0155(11) 0.0171(12) 0.0125(11) -0.0006(9) 0.0030(10) -0.0002(10)
C13 0.0188(13) 0.0269(15) 0.0179(12) -0.0047(11) -0.0011(11) -0.0030(11)
C14 0.0273(14) 0.0313(17) 0.0148(13) 0.0042(10) -0.0047(11) 0.0001(12)
C15 0.0287(15) 0.0196(14) 0.0212(14) 0.0080(11) -0.0052(12) 0.0023(12)
C16 0.0194(12) 0.0187(14) 0.0184(13) -0.0002(10) -0.0006(11) -0.0011(11)
C17 0.0203(13) 0.0193(13) 0.0167(12) -0.0017(10) -0.0002(11) -0.0018(10)
C18 0.0246(14) 0.0312(16) 0.0162(13) -0.0009(11) 0.0019(11) 0.0017(12)
C19 0.0281(14) 0.0305(17) 0.0212(14) -0.0047(11) 0.0044(12) 0.0014(13)
C20 0.0169(12) 0.0282(16) 0.0254(13) -0.0024(12) 0.0032(12) 0.0030(11)
C21 0.0174(13) 0.0213(15) 0.0192(13) -0.0026(10) -0.0013(11) 0.0001(11)

loop_
_atom_type_symbol
_atom_type_description
_atom_type_scat_dispersion_real
_atom_type_scat_dispersion_imag
_atom_type_scat_source
Fe Fe 0.3463 0.8444 'International Tables Vol C Tables 4.2.6.8 and 6.1.1.4'
Mn Mn 0.3368 0.7283 'International Tables Vol C Tables 4.2.6.8 and 6.1.1.4'
N N 0.0061 0.0033 'International Tables Vol C Tables 4.2.6.8 and 6.1.1.4'
C C 0.0033 0.0016 'International Tables Vol C Tables 4.2.6.8 and 6.1.1.4'
H H 0.0000 0.0000 'International Tables Vol C Tables 4.2.6.8 and 6.1.1.4'

loop_
_geom_angle_atom_site_label_1
_geom_angle_atom_site_label_2
_geom_angle_atom_site_label_3
_geom_angle
_geom_angle_site_symmetry_1
_geom_angle_site_symmetry_3
N10 Fe1 N10 172.56(12) . 14
N10 Fe1 N12 94.21(8) . .
N10 Fe1 N12 91.41(8) 14 .
N10 Fe1 N12 91.42(8) . 14
N10 Fe1 N12 94.21(8) 14 14
N12 Fe1 N12 81.69(13) . 14
N10 Fe1 N11 81.83(9) . 14
N10 Fe1 N11 92.71(8) 14 14
N12 Fe1 N11 175.50(9) . 14
N12 Fe1 N11 96.22(8) 14 14
N10 Fe1 N11 92.72(8) . .
N10 Fe1 N11 81.82(9) 14 .
N12 Fe1 N11 96.22(8) . .
N12 Fe1 N11 175.50(9) 14 .
N11 Fe1 N11 86.14(12) 14 .
N7 Mn1 N7 90.31(13) 14_545 .
N7 Mn1 N1 90.35(8) 14_545 .
N7 Mn1 N1 174.77(10) . .
N7 Mn1 N1 174.77(9) 14_545 14_545
N7 Mn1 N1 90.35(8) . 14_545
N1 Mn1 N1 89.47(13) . 14_545
N7 Mn1 N4 94.30(9) 14_545 .
N7 Mn1 N4 85.89(9) . .
N1 Mn1 N4 88.88(9) . .
N1 Mn1 N4 90.92(10) 14_545 .
N7 Mn1 N4 85.90(9) 14_545 14_545
N7 Mn1 N4 94.30(9) . 14_545
N1 Mn1 N4 90.92(10) . 14_545
N1 Mn1 N4 88.88(9) 14_545 14_545
N4 Mn1 N4 179.72(14) . 14_545
N9 Mn2 N9 168.30(13) 10 5_545
N9 Mn2 N3 93.28(9) 10 .
N9 Mn2 N3 95.21(10) 5_545 .
N9 Mn2 N3 95.21(10) 10 14_545
N9 Mn2 N3 93.27(9) 5_545 14_545
N3 Mn2 N3 86.86(12) . 14_545
N9 Mn2 N6 87.22(10) 10 5_545
N9 Mn2 N6 84.67(9) 5_545 5_545
N3 Mn2 N6 90.54(8) . 5_545
N3 Mn2 N6 176.53(9) 14_545 5_545
N9 Mn2 N6 84.67(9) 10 10
N9 Mn2 N6 87.22(10) 5_545 10
N3 Mn2 N6 176.53(9) . 10
N3 Mn2 N6 90.54(8) 14_545 10
N6 Mn2 N6 92.15(12) 5_545 10
C1 N1 Mn1 158.0(2) . .
C1 N2 C2 119.0(2) . .
C2 N3 Mn2 161.2(2) . .
C3 N4 Mn1 146.1(2) . .
C4 N5 C3 120.8(2) . .
C4 N6 Mn2 165.7(2) . 5_554
C5 N7 Mn1 161.5(2) . .
C6 N8 C5 120.0(2) . .
C6 N9 Mn2 151.3(2) . 5_554
C11 N10 C7 117.9(2) . .
C11 N10 Fe1 127.13(18) . .
C7 N10 Fe1 114.70(16) . .
C16 N11 C12 117.7(2) . .
C16 N11 Fe1 126.99(17) . .
C12 N11 Fe1 114.93(16) . .
C21 N12 C17 118.1(2) . .
C21 N12 Fe1 126.36(18) . .
C17 N12 Fe1 115.49(16) . .
N1 C1 N2 174.7(3) . .
N3 C2 N2 173.8(3) . .
N4 C3 N5 173.4(3) . .
N6 C4 N5 173.7(3) . .
N7 C5 N8 171.7(3) . .
N9 C6 N8 174.1(3) . .
N10 C7 C8 122.0(2) . .
N10 C7 C12 114.0(2) . 14
C8 C7 C12 124.0(2) . 14
C7 C8 C9 118.9(2) . .
C10 C9 C8 119.7(2) . .
C9 C10 C11 118.7(2) . .
N10 C11 C10 122.8(2) . .
N11 C12 C13 122.2(2) . .
N11 C12 C7 113.5(2) . 14
C13 C12 C7 124.3(2) . 14
C12 C13 C14 119.2(2) . .
C15 C14 C13 119.1(2) . .
C14 C15 C16 119.0(2) . .
N11 C16 C15 122.8(2) . .
N12 C17 C18 121.8(2) . .
N12 C17 C17 113.66(14) . 14
C18 C17 C17 124.53(15) . 14
C19 C18 C17 119.6(2) . .
C18 C19 C20 119.5(3) . .
C19 C20 C21 118.8(2) . .
N12 C21 C20 122.1(2) . .

loop_
_geom_bond_atom_site_label_1
_geom_bond_atom_site_label_2
_geom_bond_distance
_geom_bond_site_symmetry_2
Fe1 N10 1.964(2) .
Fe1 N10 1.964(2) 14
Fe1 N12 1.965(2) .
Fe1 N12 1.965(2) 14
Fe1 N11 1.970(2) 14
Fe1 N11 1.971(2) .
Mn1 N7 2.210(2) 14_545
Mn1 N7 2.210(3) .
Mn1 N1 2.233(2) .
Mn1 N1 2.233(3) 14_545
Mn1 N4 2.234(2) .
Mn1 N4 2.234(2) 14_545
Mn2 N9 2.203(3) 10
Mn2 N9 2.203(3) 5_545
Mn2 N3 2.210(2) .
Mn2 N3 2.210(2) 14_545
Mn2 N6 2.238(2) 5_545
Mn2 N6 2.238(2) 10
N1 C1 1.152(3) .
N2 C1 1.302(4) .
N2 C2 1.309(4) .
N3 C2 1.156(3) .
N4 C3 1.149(4) .
N5 C4 1.294(4) .
N5 C3 1.303(4) .
N6 C4 1.145(4) .
N6 Mn2 2.238(2) 5_554
N7 C5 1.149(3) .
N8 C6 1.305(4) .
N8 C5 1.309(4) .
N9 C6 1.149(4) .
N9 Mn2 2.203(3) 5_554
N10 C11 1.345(3) .
N10 C7 1.366(3) .
N11 C16 1.348(3) .
N11 C12 1.360(3) .
N12 C21 1.353(3) .
N12 C17 1.357(3) .
C7 C8 1.383(3) .
C7 C12 1.477(3) 14
C8 C9 1.385(4) .
C9 C10 1.378(4) .
C10 C11 1.386(4) .
C12 C13 1.383(3) .
C12 C7 1.477(3) 14
C13 C14 1.387(4) .
C14 C15 1.379(4) .
C15 C16 1.385(4) .
C17 C18 1.384(3) .
C17 C17 1.481(5) 14
C18 C19 1.370(4) .
C19 C20 1.380(4) .
C20 C21 1.389(4) .
